data_7049102
loop_
_publ_author_name
'Bresien, Jonas'
'Goicoechea, Jose M.'
'Hinz, Alexander'
'Scharnh\"olz, Moritz T'
'Schulz, Axel'
'Suhrbier, Tim'
'Villinger, Alexander'

_publ_section_title
;
 Increasing steric demand through flexible bulk - primary phosphanes with
 2,6-bis(benzhydryl)phenyl backbones.
;
_journal_issue 11
_journal_name_full 'Dalton transactions (Cambridge, England : 2003)'
_journal_page_first 3786
_journal_page_last 3794
_journal_paper_doi 10.1039/c9dt00399a
_journal_volume 48
_journal_year 2019
_chemical_formula_moiety 'C33 H27 I'
_chemical_formula_sum 'C33 H27 I'
_chemical_formula_weight 550.44
_space_group_crystal_system monoclinic
_space_group_IT_number 14
_space_group_name_Hall '-P 2yn'
_space_group_name_H-M_alt 'P 1 21/n 1'
_symmetry_space_group_name_Hall '-P 2yn'
_symmetry_space_group_name_H-M 'P 1 21/n 1'
_atom_sites_solution_hydrogens geom
_atom_sites_solution_primary direct
_atom_sites_solution_secondary difmap
_audit_creation_method SHELXL-2013
_audit_update_record
;
2019-01-28 deposited with the CCDC.    2019-02-20 downloaded from the CCDC.
;
_cell_angle_alpha 90
_cell_angle_beta 94.856(4)
_cell_angle_gamma 90
_cell_formula_units_Z 4
_cell_length_a 9.5977(10)
_cell_length_b 11.6939(11)
_cell_length_c 22.470(2)
_cell_measurement_reflns_used 9583
_cell_measurement_temperature 123(2)
_cell_measurement_theta_max 32.47
_cell_measurement_theta_min 2.52
_cell_volume 2512.9(4)
_computing_cell_refinement 'Bruker Apex V7.51A'
_computing_data_collection 'Bruker Apex V7.51A'
_computing_data_reduction 'Bruker SAINT'
_computing_molecular_graphics 'ORTEP-3v2.01 (Farrugia, 1997)'
_computing_publication_material SHELXL-2013
_computing_structure_refinement 'SHELXL-2013 (Sheldrick, 2013)'
_computing_structure_solution 'Bruker SHELXTL'
_diffrn_ambient_temperature 123(2)
_diffrn_measured_fraction_theta_full 0.998
_diffrn_measured_fraction_theta_max 0.999
_diffrn_measurement_device_type 'Bruker D8 Quest CMOS diffractometer'
_diffrn_measurement_method 'phi and omega scans'
_diffrn_radiation_monochromator multilayer
_diffrn_radiation_source 'microfocus sealed tube'
_diffrn_radiation_type MoK\a
_diffrn_radiation_wavelength 0.71073
_diffrn_reflns_av_R_equivalents 0.0426
_diffrn_reflns_av_unetI/netI 0.0184
_diffrn_reflns_Laue_measured_fraction_full 0.998
_diffrn_reflns_Laue_measured_fraction_max 0.999
_diffrn_reflns_limit_h_max 13
_diffrn_reflns_limit_h_min -13
_diffrn_reflns_limit_k_max 16
_diffrn_reflns_limit_k_min -16
_diffrn_reflns_limit_l_max 32
_diffrn_reflns_limit_l_min -32
_diffrn_reflns_number 118940
_diffrn_reflns_point_group_measured_fraction_full 0.998
_diffrn_reflns_point_group_measured_fraction_max 0.999
_diffrn_reflns_theta_full 25.242
_diffrn_reflns_theta_max 30.997
_diffrn_reflns_theta_min 2.386
_exptl_absorpt_coefficient_mu 1.294
_exptl_absorpt_correction_T_max 0.7464
_exptl_absorpt_correction_T_min 0.6916
_exptl_absorpt_correction_type multi-scan
_exptl_absorpt_process_details '(SADABS; Sheldrick, 2014)'
_exptl_crystal_colour colourless
_exptl_crystal_density_diffrn 1.455
_exptl_crystal_density_method 'not measured'
_exptl_crystal_description block
_exptl_crystal_F_000 1112
_exptl_crystal_size_max 0.190
_exptl_crystal_size_mid 0.180
_exptl_crystal_size_min 0.080
_refine_diff_density_max 0.783
_refine_diff_density_min -1.053
_refine_diff_density_rms 0.108
_refine_ls_extinction_method none
_refine_ls_goodness_of_fit_ref 1.104
_refine_ls_hydrogen_treatment constr
_refine_ls_matrix_type full
_refine_ls_number_parameters 308
_refine_ls_number_reflns 7992
_refine_ls_number_restraints 0
_refine_ls_restrained_S_all 1.104
_refine_ls_R_factor_all 0.0439
_refine_ls_R_factor_gt 0.0366
_refine_ls_shift/su_max 0.002
_refine_ls_shift/su_mean 0.000
_refine_ls_structure_factor_coef Fsqd
_refine_ls_weighting_details 'w=1/[\s^2^(Fo^2^)+(0.0430P)^2^+5.0618P] where P=(Fo^2^+2Fc^2^)/3'
_refine_ls_weighting_scheme calc
_refine_ls_wR_factor_gt 0.0960
_refine_ls_wR_factor_ref 0.0994
_reflns_Friedel_coverage 0.000
_reflns_number_gt 7091
_reflns_number_total 7992
_reflns_threshold_expression 'I > 2\s(I)'
_cod_data_source_file c9dt00399a2.cif
_cod_data_source_block jb_ms402
_cod_depositor_comments 'Adding full bibliography for 7049097--7049105.cif.'
_cod_database_code 7049102
_shelx_space_group_comment
;
The symmetry employed for this shelxl refinement is uniquely defined
by the following loop, which should always be used as a source of
symmetry information in preference to the above space-group names.
They are only intended as comments.
;
_shelx_estimated_absorpt_t_min 0.791
_shelx_estimated_absorpt_t_max 0.904
_shelxl_version_number 2013-4

loop_
_space_group_symop_operation_xyz
'x, y, z'
'-x+1/2, y+1/2, -z+1/2'
'-x, -y, -z'
'x-1/2, -y-1/2, z-1/2'

loop_
_atom_site_label
_atom_site_type_symbol
_atom_site_fract_x
_atom_site_fract_y
_atom_site_fract_z
_atom_site_U_iso_or_equiv
_atom_site_adp_type
_atom_site_occupancy
_atom_site_site_symmetry_order
_atom_site_calc_flag
_atom_site_refinement_flags_posn
_atom_site_refinement_flags_adp
I1 I 0.51436(2) 0.79693(2) 0.70626(2) 0.02277(6) Uani 1 1 d . .
C1 C 0.6086(2) 0.64788(18) 0.67484(9) 0.0129(4) Uani 1 1 d . .
C2 C 0.5280(2) 0.57340(18) 0.63697(9) 0.0122(4) Uani 1 1 d . .
C3 C 0.5926(2) 0.47427(19) 0.61779(9) 0.0133(4) Uani 1 1 d . .
H3 H 0.5399 0.4224 0.5923 0.016 Uiso 1 1 calc R U
C4 C 0.7326(2) 0.44959(18) 0.63520(9) 0.0133(4) Uani 1 1 d . .
C5 C 0.8098(2) 0.52765(19) 0.67118(9) 0.0138(4) Uani 1 1 d . .
H5 H 0.9056 0.5120 0.6824 0.017 Uiso 1 1 calc R U
C6 C 0.7511(2) 0.62830(18) 0.69133(9) 0.0134(4) Uani 1 1 d . .
C7 C 0.3778(2) 0.60312(18) 0.61404(9) 0.0128(4) Uani 1 1 d . .
H7 H 0.3311 0.6316 0.6493 0.015 Uiso 1 1 calc R U
C8 C 0.3757(2) 0.70212(19) 0.56976(9) 0.0141(4) Uani 1 1 d . .
C9 C 0.4827(2) 0.7181(2) 0.53225(10) 0.0187(4) Uani 1 1 d . .
H9 H 0.5586 0.6658 0.5337 0.022 Uiso 1 1 calc R U
C10 C 0.4792(3) 0.8102(2) 0.49252(11) 0.0228(5) Uani 1 1 d . .
H10 H 0.5529 0.8206 0.4674 0.027 Uiso 1 1 calc R U
C11 C 0.3685(3) 0.8864(2) 0.48979(11) 0.0229(5) Uani 1 1 d . .
H11 H 0.3662 0.9493 0.4629 0.028 Uiso 1 1 calc R U
C12 C 0.2606(3) 0.8705(2) 0.52665(11) 0.0217(5) Uani 1 1 d . .
H12 H 0.1842 0.9224 0.5247 0.026 Uiso 1 1 calc R U
C13 C 0.2641(2) 0.7789(2) 0.56637(10) 0.0182(4) Uani 1 1 d . .
H13 H 0.1900 0.7686 0.5913 0.022 Uiso 1 1 calc R U
C14 C 0.2929(2) 0.50036(19) 0.58999(10) 0.0156(4) Uani 1 1 d . .
C15 C 0.2397(3) 0.4927(2) 0.53059(11) 0.0233(5) Uani 1 1 d . .
H15 H 0.2592 0.5519 0.5035 0.028 Uiso 1 1 calc R U
C16 C 0.1581(3) 0.3997(3) 0.51008(14) 0.0334(6) Uani 1 1 d . .
H16 H 0.1205 0.3967 0.4696 0.040 Uiso 1 1 calc R U
C17 C 0.1320(3) 0.3117(3) 0.54890(17) 0.0358(7) Uani 1 1 d . .
H17 H 0.0780 0.2475 0.5350 0.043 Uiso 1 1 calc R U
C18 C 0.1851(3) 0.3177(2) 0.60834(17) 0.0341(7) Uani 1 1 d . .
H18 H 0.1677 0.2574 0.6351 0.041 Uiso 1 1 calc R U
C19 C 0.2637(3) 0.4118(2) 0.62866(13) 0.0260(5) Uani 1 1 d . .
H19 H 0.2980 0.4159 0.6695 0.031 Uiso 1 1 calc R U
C20 C 0.7995(2) 0.3416(2) 0.61478(10) 0.0189(4) Uani 1 1 d . .
H20A H 0.8699 0.3610 0.5873 0.028 Uiso 1 1 calc R U
H20B H 0.7278 0.2925 0.5943 0.028 Uiso 1 1 calc R U
H20C H 0.8443 0.3011 0.6495 0.028 Uiso 1 1 calc R U
C21 C 0.8407(2) 0.71728(19) 0.72661(9) 0.0148(4) Uani 1 1 d . .
H21 H 0.7816 0.7488 0.7573 0.018 Uiso 1 1 calc R U
C22 C 0.8746(2) 0.81778(19) 0.68682(9) 0.0153(4) Uani 1 1 d . .
C23 C 0.9091(2) 0.9235(2) 0.71307(10) 0.0177(4) Uani 1 1 d . .
H23 H 0.9162 0.9306 0.7553 0.021 Uiso 1 1 calc R U
C24 C 0.9333(2) 1.0179(2) 0.67828(11) 0.0205(4) Uani 1 1 d . .
H24 H 0.9556 1.0893 0.6969 0.025 Uiso 1 1 calc R U
C25 C 0.9252(2) 1.0094(2) 0.61656(11) 0.0207(4) Uani 1 1 d . .
H25 H 0.9418 1.0744 0.5928 0.025 Uiso 1 1 calc R U
C26 C 0.8927(3) 0.9051(2) 0.58997(11) 0.0260(5) Uani 1 1 d . .
H26 H 0.8876 0.8982 0.5477 0.031 Uiso 1 1 calc R U
C27 C 0.8673(3) 0.8100(2) 0.62471(11) 0.0242(5) Uani 1 1 d . .
H27 H 0.8447 0.7388 0.6059 0.029 Uiso 1 1 calc R U
C28 C 0.9685(2) 0.6649(2) 0.76070(9) 0.0158(4) Uani 1 1 d . .
C29 C 0.9545(3) 0.6177(2) 0.81682(10) 0.0202(4) Uani 1 1 d . .
H29 H 0.8673 0.6228 0.8338 0.024 Uiso 1 1 calc R U
C30 C 1.0667(3) 0.5632(2) 0.84837(11) 0.0227(5) Uani 1 1 d . .
H30 H 1.0561 0.5328 0.8869 0.027 Uiso 1 1 calc R U
C31 C 1.1937(3) 0.5532(2) 0.82389(11) 0.0243(5) Uani 1 1 d . .
H31 H 1.2693 0.5139 0.8449 0.029 Uiso 1 1 calc R U
C32 C 1.2092(3) 0.6011(3) 0.76857(12) 0.0275(5) Uani 1 1 d . .
H32 H 1.2963 0.5952 0.7516 0.033 Uiso 1 1 calc R U
C33 C 1.0979(3) 0.6578(3) 0.73752(11) 0.0235(5) Uani 1 1 d . .
H33 H 1.1106 0.6921 0.7000 0.028 Uiso 1 1 calc R U

loop_
_atom_site_aniso_label
_atom_site_aniso_U_11
_atom_site_aniso_U_22
_atom_site_aniso_U_33
_atom_site_aniso_U_23
_atom_site_aniso_U_13
_atom_site_aniso_U_12
I1 0.02447(9) 0.01816(8) 0.02455(9) -0.00340(6) -0.00462(6) 0.00536(6)
C1 0.0147(9) 0.0119(9) 0.0115(8) 0.0000(7) -0.0020(7) 0.0027(7)
C2 0.0120(8) 0.0147(9) 0.0095(8) 0.0022(7) -0.0016(6) 0.0013(7)
C3 0.0135(9) 0.0166(9) 0.0094(8) -0.0005(7) -0.0010(7) 0.0005(7)
C4 0.0137(9) 0.0147(9) 0.0113(8) 0.0004(7) -0.0007(7) 0.0019(7)
C5 0.0125(9) 0.0172(10) 0.0113(8) -0.0004(7) -0.0019(7) 0.0021(7)
C6 0.0142(9) 0.0148(9) 0.0104(8) 0.0001(7) -0.0030(7) 0.0009(7)
C7 0.0112(8) 0.0157(9) 0.0114(8) 0.0010(7) -0.0003(7) 0.0012(7)
C8 0.0137(9) 0.0161(9) 0.0118(8) 0.0006(7) -0.0033(7) 0.0006(7)
C9 0.0166(10) 0.0215(11) 0.0176(10) 0.0052(8) -0.0003(8) 0.0012(8)
C10 0.0215(11) 0.0264(12) 0.0202(11) 0.0079(9) -0.0008(8) -0.0038(9)
C11 0.0286(12) 0.0190(11) 0.0198(10) 0.0060(9) -0.0065(9) -0.0032(9)
C12 0.0256(11) 0.0190(11) 0.0192(10) 0.0022(8) -0.0050(9) 0.0065(9)
C13 0.0169(10) 0.0209(11) 0.0163(9) 0.0025(8) -0.0022(8) 0.0050(8)
C14 0.0101(8) 0.0170(10) 0.0197(10) -0.0004(8) 0.0017(7) 0.0014(7)
C15 0.0217(11) 0.0281(12) 0.0203(11) -0.0065(9) 0.0029(9) -0.0060(9)
C16 0.0289(13) 0.0410(16) 0.0309(14) -0.0189(12) 0.0054(11) -0.0097(12)
C17 0.0240(13) 0.0273(14) 0.058(2) -0.0189(13) 0.0136(13) -0.0078(11)
C18 0.0245(13) 0.0209(12) 0.058(2) 0.0041(12) 0.0107(13) -0.0038(10)
C19 0.0214(11) 0.0234(12) 0.0327(13) 0.0073(10) 0.0003(10) -0.0014(9)
C20 0.0181(10) 0.0198(10) 0.0185(10) -0.0046(8) -0.0008(8) 0.0051(8)
C21 0.0153(9) 0.0169(10) 0.0115(8) -0.0014(7) -0.0017(7) -0.0006(7)
C22 0.0148(9) 0.0177(10) 0.0127(9) -0.0021(7) -0.0022(7) -0.0004(7)
C23 0.0160(10) 0.0212(10) 0.0152(9) -0.0048(8) -0.0018(7) -0.0026(8)
C24 0.0180(10) 0.0182(10) 0.0246(11) -0.0036(9) -0.0023(8) -0.0039(8)
C25 0.0186(10) 0.0198(11) 0.0235(11) 0.0028(9) 0.0005(8) -0.0026(8)
C26 0.0396(14) 0.0246(12) 0.0136(10) 0.0000(9) 0.0022(9) -0.0038(11)
C27 0.0410(15) 0.0189(11) 0.0126(9) -0.0032(8) 0.0007(9) -0.0040(10)
C28 0.0160(9) 0.0204(10) 0.0103(8) -0.0017(7) -0.0030(7) -0.0016(8)
C29 0.0211(11) 0.0243(11) 0.0151(9) 0.0008(8) 0.0010(8) 0.0018(9)
C30 0.0278(12) 0.0256(12) 0.0140(10) 0.0033(9) -0.0016(8) 0.0010(10)
C31 0.0205(11) 0.0321(13) 0.0188(10) 0.0043(9) -0.0074(8) -0.0012(10)
C32 0.0142(10) 0.0465(16) 0.0213(11) 0.0078(11) -0.0007(8) 0.0006(10)
C33 0.0168(10) 0.0387(14) 0.0149(10) 0.0066(10) 0.0002(8) 0.0006(10)

loop_
_atom_type_symbol
_atom_type_description
_atom_type_scat_dispersion_real
_atom_type_scat_dispersion_imag
_atom_type_scat_source
C C 0.0033 0.0016 'International Tables Vol C Tables 4.2.6.8 and 6.1.1.4'
H H 0.0000 0.0000 'International Tables Vol C Tables 4.2.6.8 and 6.1.1.4'
I I -0.4742 1.8119 'International Tables Vol C Tables 4.2.6.8 and 6.1.1.4'

loop_
_geom_angle_atom_site_label_1
_geom_angle_atom_site_label_2
_geom_angle_atom_site_label_3
_geom_angle
C2 C1 C6 122.20(19)
C2 C1 I1 119.03(15)
C6 C1 I1 118.75(15)
C3 C2 C1 117.72(19)
C3 C2 C7 120.92(18)
C1 C2 C7 121.24(19)
C4 C3 C2 121.68(19)
C4 C3 H3 119.2
C2 C3 H3 119.2
C5 C4 C3 118.7(2)
C5 C4 C20 120.48(19)
C3 C4 C20 120.84(19)
C4 C5 C6 122.11(19)
C4 C5 H5 118.9
C6 C5 H5 118.9
C5 C6 C1 117.52(19)
C5 C6 C21 121.17(19)
C1 C6 C21 121.20(19)
C14 C7 C8 112.94(17)
C14 C7 C2 113.60(18)
C8 C7 C2 110.64(17)
C14 C7 H7 106.4
C8 C7 H7 106.4
C2 C7 H7 106.4
C13 C8 C9 118.8(2)
C13 C8 C7 119.5(2)
C9 C8 C7 121.72(19)
C8 C9 C10 120.7(2)
C8 C9 H9 119.7
C10 C9 H9 119.7
C11 C10 C9 120.1(2)
C11 C10 H10 120.0
C9 C10 H10 120.0
C10 C11 C12 119.6(2)
C10 C11 H11 120.2
C12 C11 H11 120.2
C11 C12 C13 120.3(2)
C11 C12 H12 119.8
C13 C12 H12 119.8
C12 C13 C8 120.5(2)
C12 C13 H13 119.8
C8 C13 H13 119.8
C15 C14 C19 118.2(2)
C15 C14 C7 122.2(2)
C19 C14 C7 119.6(2)
C14 C15 C16 121.1(3)
C14 C15 H15 119.4
C16 C15 H15 119.4
C17 C16 C15 119.8(3)
C17 C16 H16 120.1
C15 C16 H16 120.1
C16 C17 C18 119.8(3)
C16 C17 H17 120.1
C18 C17 H17 120.1
C19 C18 C17 120.0(3)
C19 C18 H18 120.0
C17 C18 H18 120.0
C18 C19 C14 121.0(3)
C18 C19 H19 119.5
C14 C19 H19 119.5
C4 C20 H20A 109.5
C4 C20 H20B 109.5
H20A C20 H20B 109.5
C4 C20 H20C 109.5
H20A C20 H20C 109.5
H20B C20 H20C 109.5
C28 C21 C6 112.44(18)
C28 C21 C22 113.72(19)
C6 C21 C22 111.00(17)
C28 C21 H21 106.4
C6 C21 H21 106.4
C22 C21 H21 106.4
C27 C22 C23 118.1(2)
C27 C22 C21 122.7(2)
C23 C22 C21 119.21(19)
C24 C23 C22 120.8(2)
C24 C23 H23 119.6
C22 C23 H23 119.6
C23 C24 C25 120.7(2)
C23 C24 H24 119.7
C25 C24 H24 119.7
C26 C25 C24 119.2(2)
C26 C25 H25 120.4
C24 C25 H25 120.4
C25 C26 C27 120.4(2)
C25 C26 H26 119.8
C27 C26 H26 119.8
C26 C27 C22 120.8(2)
C26 C27 H27 119.6
C22 C27 H27 119.6
C33 C28 C29 118.3(2)
C33 C28 C21 123.0(2)
C29 C28 C21 118.7(2)
C30 C29 C28 120.8(2)
C30 C29 H29 119.6
C28 C29 H29 119.6
C31 C30 C29 120.4(2)
C31 C30 H30 119.8
C29 C30 H30 119.8
C32 C31 C30 119.3(2)
C32 C31 H31 120.4
C30 C31 H31 120.4
C31 C32 C33 120.4(2)
C31 C32 H32 119.8
C33 C32 H32 119.8
C28 C33 C32 120.8(2)
C28 C33 H33 119.6
C32 C33 H33 119.6

loop_
_geom_bond_atom_site_label_1
_geom_bond_atom_site_label_2
_geom_bond_distance
I1 C1 2.112(2)
C1 C2 1.403(3)
C1 C6 1.406(3)
C2 C3 1.400(3)
C2 C7 1.529(3)
C3 C4 1.398(3)
C3 H3 0.9500
C4 C5 1.391(3)
C4 C20 1.506(3)
C5 C6 1.397(3)
C5 H5 0.9500
C6 C21 1.528(3)
C7 C14 1.525(3)
C7 C8 1.525(3)
C7 H7 1.0000
C8 C13 1.394(3)
C8 C9 1.395(3)
C9 C10 1.398(3)
C9 H9 0.9500
C10 C11 1.384(4)
C10 H10 0.9500
C11 C12 1.392(4)
C11 H11 0.9500
C12 C13 1.393(3)
C12 H12 0.9500
C13 H13 0.9500
C14 C15 1.391(3)
C14 C19 1.396(3)
C15 C16 1.396(4)
C15 H15 0.9500
C16 C17 1.385(5)
C16 H16 0.9500
C17 C18 1.391(5)
C17 H17 0.9500
C18 C19 1.389(4)
C18 H18 0.9500
C19 H19 0.9500
C20 H20A 0.9800
C20 H20B 0.9800
C20 H20C 0.9800
C21 C28 1.519(3)
C21 C22 1.528(3)
C21 H21 1.0000
C22 C27 1.394(3)
C22 C23 1.398(3)
C23 C24 1.384(3)
C23 H23 0.9500
C24 C25 1.386(3)
C24 H24 0.9500
C25 C26 1.382(4)
C25 H25 0.9500
C26 C27 1.392(4)
C26 H26 0.9500
C27 H27 0.9500
C28 C33 1.389(3)
C28 C29 1.393(3)
C29 C30 1.393(3)
C29 H29 0.9500
C30 C31 1.383(4)
C30 H30 0.9500
C31 C32 1.383(4)
C31 H31 0.9500
C32 C33 1.394(3)
C32 H32 0.9500
C33 H33 0.9500

loop_
_geom_torsion_atom_site_label_1
_geom_torsion_atom_site_label_2
_geom_torsion_atom_site_label_3
_geom_torsion_atom_site_label_4
_geom_torsion
C6 C1 C2 C3 3.0(3)
I1 C1 C2 C3 -178.83(15)
C6 C1 C2 C7 -173.06(19)
I1 C1 C2 C7 5.2(3)
C1 C2 C3 C4 -0.3(3)
C7 C2 C3 C4 175.74(19)
C2 C3 C4 C5 -1.8(3)
C2 C3 C4 C20 179.1(2)
C3 C4 C5 C6 1.4(3)
C20 C4 C5 C6 -179.5(2)
C4 C5 C6 C1 1.1(3)
C4 C5 C6 C21 -175.1(2)
C2 C1 C6 C5 -3.4(3)
I1 C1 C6 C5 178.41(15)
C2 C1 C6 C21 172.83(19)
I1 C1 C6 C21 -5.4(3)
C3 C2 C7 C14 21.7(3)
C1 C2 C7 C14 -162.40(19)
C3 C2 C7 C8 -106.5(2)
C1 C2 C7 C8 69.4(2)
C14 C7 C8 C13 83.6(2)
C2 C7 C8 C13 -147.7(2)
C14 C7 C8 C9 -96.2(2)
C2 C7 C8 C9 32.4(3)
C13 C8 C9 C10 0.9(3)
C7 C8 C9 C10 -179.3(2)
C8 C9 C10 C11 -0.4(4)
C9 C10 C11 C12 -0.2(4)
C10 C11 C12 C13 0.4(4)
C11 C12 C13 C8 0.1(4)
C9 C8 C13 C12 -0.7(3)
C7 C8 C13 C12 179.4(2)
C8 C7 C14 C15 9.8(3)
C2 C7 C14 C15 -117.2(2)
C8 C7 C14 C19 -168.4(2)
C2 C7 C14 C19 64.5(3)
C19 C14 C15 C16 0.6(4)
C7 C14 C15 C16 -177.7(2)
C14 C15 C16 C17 -1.6(4)
C15 C16 C17 C18 1.2(4)
C16 C17 C18 C19 0.2(4)
C17 C18 C19 C14 -1.2(4)
C15 C14 C19 C18 0.9(4)
C7 C14 C19 C18 179.2(2)
C5 C6 C21 C28 -27.0(3)
C1 C6 C21 C28 156.9(2)
C5 C6 C21 C22 101.6(2)
C1 C6 C21 C22 -74.4(3)
C28 C21 C22 C27 107.5(3)
C6 C21 C22 C27 -20.5(3)
C28 C21 C22 C23 -75.1(3)
C6 C21 C22 C23 156.9(2)
C27 C22 C23 C24 1.0(4)
C21 C22 C23 C24 -176.6(2)
C22 C23 C24 C25 -0.7(4)
C23 C24 C25 C26 0.0(4)
C24 C25 C26 C27 0.5(4)
C25 C26 C27 C22 -0.2(4)
C23 C22 C27 C26 -0.5(4)
C21 C22 C27 C26 177.0(2)
C6 C21 C28 C33 92.8(3)
C22 C21 C28 C33 -34.4(3)
C6 C21 C28 C29 -84.6(3)
C22 C21 C28 C29 148.2(2)
C33 C28 C29 C30 -1.0(4)
C21 C28 C29 C30 176.5(2)
C28 C29 C30 C31 -1.2(4)
C29 C30 C31 C32 2.0(4)
C30 C31 C32 C33 -0.6(4)
C29 C28 C33 C32 2.5(4)
C21 C28 C33 C32 -175.0(2)
C31 C32 C33 C28 -1.7(5)
